data_4505973
loop_
_publ_author_name
'Cai, Song-Liang'
'Zheng, Sheng-Run'
'Wen, Zhen-Zhen'
'Fan, Jun'
'Zhang, Wei-Guang'

_publ_section_title
;
 Assembly of Chiral/Achiral Coordination Polymers Based on
 2-(Pyridine-3-yl)-1H-4,5-imidazoledicarboxylic Acid: Chirality Transfer
 between Chiral Two-Dimensional Networks Containing Helical Chains
;
_journal_issue 5
_journal_name_full 'Crystal Growth &amp; Design'
_journal_page_first 2355
_journal_paper_doi 10.1021/cg3000203
_journal_volume 12
_journal_year 2012
_chemical_formula_moiety 'C10 H7 Mn N3 O5'
_chemical_formula_sum 'C10 H7 Mn N3 O5'
_chemical_formula_weight 304.13
_chemical_name_systematic
; 
 ? 
;
_space_group_IT_number 19
_symmetry_cell_setting orthorhombic
_symmetry_space_group_name_Hall 'P 2ac 2ab'
_symmetry_space_group_name_H-M 'P 21 21 21'
_atom_sites_solution_hydrogens geom
_atom_sites_solution_primary direct
_atom_sites_solution_secondary difmap
_audit_creation_method SHELXL-97
_cell_angle_alpha 90.00
_cell_angle_beta 90.00
_cell_angle_gamma 90.00
_cell_formula_units_Z 4
_cell_length_a 6.6833(15)
_cell_length_b 8.6783(19)
_cell_length_c 17.820(4)
_cell_measurement_reflns_used 459
_cell_measurement_temperature 298(2)
_cell_measurement_theta_max 14.56
_cell_measurement_theta_min 2.61
_cell_volume 1033.6(4)
_computing_cell_refinement 'Bruker SMART'
_computing_data_collection 'Bruker SMART'
_computing_data_reduction 'Bruker SAINT'
_computing_molecular_graphics 'Bruker SHELXTL'
_computing_publication_material 'Bruker SHELXTL'
_computing_structure_refinement 'SHELXL-97 (Sheldrick, 1997)'
_computing_structure_solution 'SHELXS-97 (Sheldrick, 1990)'
_diffrn_ambient_temperature 298(2)
_diffrn_measured_fraction_theta_full 1.000
_diffrn_measured_fraction_theta_max 1.000
_diffrn_measurement_device_type 'CCD area detector'
_diffrn_measurement_method 'phi and omega scans'
_diffrn_radiation_monochromator graphite
_diffrn_radiation_source 'fine-focus sealed tube'
_diffrn_radiation_type MoK\a
_diffrn_radiation_wavelength 0.71073
_diffrn_reflns_av_R_equivalents 0.0891
_diffrn_reflns_av_sigmaI/netI 0.1206
_diffrn_reflns_limit_h_max 8
_diffrn_reflns_limit_h_min -8
_diffrn_reflns_limit_k_max 11
_diffrn_reflns_limit_k_min -9
_diffrn_reflns_limit_l_max 22
_diffrn_reflns_limit_l_min -20
_diffrn_reflns_number 6143
_diffrn_reflns_theta_full 26.99
_diffrn_reflns_theta_max 26.99
_diffrn_reflns_theta_min 2.29
_exptl_absorpt_coefficient_mu 1.301
_exptl_absorpt_correction_T_max 0.823
_exptl_absorpt_correction_T_min 0.769
_exptl_absorpt_correction_type multi-scan
_exptl_absorpt_process_details 'Higashi, T. (1995)'
_exptl_crystal_colour colorless
_exptl_crystal_density_diffrn 1.955
_exptl_crystal_density_method 'not measured'
_exptl_crystal_description block
_exptl_crystal_F_000 612
_exptl_crystal_size_max 0.21
_exptl_crystal_size_mid 0.20
_exptl_crystal_size_min 0.15
_refine_diff_density_max 0.385
_refine_diff_density_min -0.404
_refine_diff_density_rms 0.103
_refine_ls_abs_structure_details 'Flack H D (1983), Acta Cryst. A39, 876-881'
_refine_ls_abs_structure_Flack 0.01(3)
_refine_ls_extinction_method none
_refine_ls_goodness_of_fit_ref 0.982
_refine_ls_hydrogen_treatment mixed
_refine_ls_matrix_type full
_refine_ls_number_parameters 178
_refine_ls_number_reflns 2244
_refine_ls_number_restraints 0
_refine_ls_restrained_S_all 0.982
_refine_ls_R_factor_all 0.0938
_refine_ls_R_factor_gt 0.0516
_refine_ls_shift/su_max 0.000
_refine_ls_shift/su_mean 0.000
_refine_ls_structure_factor_coef Fsqd
_refine_ls_weighting_details 'calc w=1/[\s^2^(Fo^2^)+(0.0200P)^2^+0.0000P] where P=(Fo^2^+2Fc^2^)/3'
_refine_ls_weighting_scheme calc
_refine_ls_wR_factor_gt 0.0756
_refine_ls_wR_factor_ref 0.0923
_reflns_number_gt 1500
_reflns_number_total 2244
_reflns_threshold_expression >2sigma(I)
_cod_data_source_file cg3000203_si_001.cif
_cod_data_source_block MnM
_cod_depositor_comments
;
The following automatic conversions were performed:

'_symmetry_cell_setting' value 'Orthorhombic' changed to
'orthorhombic' according to
/home/saulius/struct/CIF-dictionaries/cif_core.dic dictionary named
'cif_core.dic' version 2.4.1 from 2010-06-29.

Automatic conversion script
Id: cif_fix_values 1715 2011-07-08 13:25:40Z adriana 
;
_cod_original_cell_volume 1033.5(4)
_cod_database_code 4505973

loop_
_symmetry_equiv_pos_as_xyz
'x, y, z'
'-x+1/2, -y, z+1/2'
'-x, y+1/2, -z+1/2'
'x+1/2, -y+1/2, -z'

loop_
_atom_site_label
_atom_site_type_symbol
_atom_site_fract_x
_atom_site_fract_y
_atom_site_fract_z
_atom_site_U_iso_or_equiv
_atom_site_adp_type
_atom_site_occupancy
_atom_site_symmetry_multiplicity
_atom_site_calc_flag
_atom_site_refinement_flags
Mn1 Mn 0.23064(12) 0.89908(10) 0.18695(4) 0.0220(2) Uani 1 1 d .
N2 N 0.2411(7) 0.9670(4) 0.3085(2) 0.0203(9) Uani 1 1 d .
O3 O -0.2285(5) 1.1614(4) 0.28148(18) 0.0283(9) Uani 1 1 d .
C2 C 0.0966(7) 1.1212(6) 0.3953(3) 0.0185(12) Uani 1 1 d .
O1 O -0.0338(6) 1.1769(5) 0.5127(2) 0.0394(12) Uani 1 1 d .
N1 N 0.2665(6) 1.0537(4) 0.4244(2) 0.0210(10) Uani 1 1 d .
H1A H 0.3118 1.0669 0.4691 0.025 Uiso 1 1 calc R
O1W O 0.5457(6) 0.8731(5) 0.1624(2) 0.0330(12) Uani 1 1 d .
O4 O -0.0791(5) 0.9772(4) 0.21589(19) 0.0258(10) Uani 1 1 d .
N3 N 0.7311(7) 0.6501(5) 0.3571(2) 0.0265(11) Uani 1 1 d .
C1 C -0.0264(7) 1.2207(7) 0.4468(3) 0.0220(13) Uani 1 1 d .
C6 C 0.5320(8) 0.8736(6) 0.3842(3) 0.0205(13) Uani 1 1 d .
C7 C 0.6718(7) 0.9184(8) 0.4384(3) 0.0284(14) Uani 1 1 d .
H7A H 0.6517 1.0079 0.4661 0.034 Uiso 1 1 calc R
C4 C -0.0856(8) 1.0698(6) 0.2697(3) 0.0191(13) Uani 1 1 d .
C3 C 0.0831(7) 1.0651(6) 0.3235(3) 0.0189(12) Uani 1 1 d .
C9 C 0.8623(8) 0.6979(7) 0.4085(3) 0.0266(14) Uani 1 1 d .
H9A H 0.9765 0.6389 0.4165 0.032 Uiso 1 1 calc R
O2 O -0.1125(5) 1.3384(4) 0.4210(2) 0.0312(10) Uani 1 1 d .
C10 C 0.5716(8) 0.7378(7) 0.3450(3) 0.0256(14) Uani 1 1 d .
H10A H 0.4812 0.7071 0.3082 0.031 Uiso 1 1 calc R
C5 C 0.3508(8) 0.9628(6) 0.3709(3) 0.0199(13) Uani 1 1 d .
C8 C 0.8374(8) 0.8307(7) 0.4505(3) 0.0266(15) Uani 1 1 d .
H8A H 0.9318 0.8594 0.4863 0.032 Uiso 1 1 calc R
H1WB H 0.665(7) 0.915(7) 0.181(3) 0.032 Uiso 1 1 d .
H1WA H 0.572(8) 0.846(6) 0.120(3) 0.032 Uiso 1 1 d .

loop_
_atom_site_aniso_label
_atom_site_aniso_U_11
_atom_site_aniso_U_22
_atom_site_aniso_U_33
_atom_site_aniso_U_23
_atom_site_aniso_U_13
_atom_site_aniso_U_12
Mn1 0.0226(4) 0.0212(4) 0.0221(4) -0.0025(4) 0.0006(4) -0.0010(4)
N2 0.017(2) 0.022(2) 0.022(2) -0.0025(19) -0.003(2) 0.000(2)
O3 0.023(2) 0.025(2) 0.037(2) -0.0021(16) -0.0038(19) 0.004(2)
C2 0.017(3) 0.019(3) 0.020(3) 0.001(3) 0.006(2) -0.002(3)
O1 0.053(3) 0.045(3) 0.019(2) -0.001(2) 0.002(2) 0.020(3)
N1 0.025(2) 0.018(2) 0.021(2) -0.0028(18) -0.001(2) 0.009(2)
O1W 0.021(2) 0.052(3) 0.026(2) -0.010(2) 0.0052(18) -0.002(2)
O4 0.021(2) 0.030(2) 0.027(2) -0.0107(18) -0.0023(17) -0.0032(19)
N3 0.028(3) 0.025(3) 0.026(2) -0.0002(19) -0.009(2) 0.006(3)
C1 0.016(3) 0.025(4) 0.025(3) 0.001(3) -0.005(3) 0.003(3)
C6 0.016(3) 0.020(4) 0.026(3) -0.001(3) 0.003(2) 0.001(3)
C7 0.028(3) 0.032(4) 0.026(3) -0.003(3) 0.000(2) 0.001(3)
C4 0.017(3) 0.020(3) 0.021(3) -0.002(3) 0.002(2) -0.002(3)
C3 0.016(3) 0.022(3) 0.019(3) -0.003(2) -0.001(2) 0.000(2)
C9 0.022(3) 0.024(4) 0.033(4) 0.002(3) -0.007(3) 0.006(3)
O2 0.042(2) 0.026(3) 0.026(2) -0.0011(19) 0.004(2) 0.014(2)
C10 0.024(3) 0.028(4) 0.024(3) 0.002(3) -0.006(3) -0.001(3)
C5 0.019(3) 0.018(3) 0.023(3) -0.005(2) 0.001(2) 0.004(2)
C8 0.023(3) 0.028(4) 0.028(3) -0.001(3) -0.013(2) 0.006(3)

loop_
_atom_type_symbol
_atom_type_description
_atom_type_scat_dispersion_real
_atom_type_scat_dispersion_imag
_atom_type_scat_source
C C 0.0033 0.0016 'International Tables Vol C Tables 4.2.6.8 and 6.1.1.4'
H H 0.0000 0.0000 'International Tables Vol C Tables 4.2.6.8 and 6.1.1.4'
N N 0.0061 0.0033 'International Tables Vol C Tables 4.2.6.8 and 6.1.1.4'
O O 0.0106 0.0060 'International Tables Vol C Tables 4.2.6.8 and 6.1.1.4'
Mn Mn 0.3368 0.7283 'International Tables Vol C Tables 4.2.6.8 and 6.1.1.4'

loop_
_geom_angle_atom_site_label_1
_geom_angle_atom_site_label_2
_geom_angle_atom_site_label_3
_geom_angle
_geom_angle_site_symmetry_1
_geom_angle_site_symmetry_3
O3 Mn1 O2 89.81(14) 3_545 3_545
O3 Mn1 O1W 87.66(17) 3_545 .
O2 Mn1 O1W 98.72(14) 3_545 .
O3 Mn1 O4 103.03(15) 3_545 .
O2 Mn1 O4 86.59(14) 3_545 .
O1W Mn1 O4 168.15(16) . .
O3 Mn1 N2 89.98(13) 3_545 .
O2 Mn1 N2 160.19(16) 3_545 .
O1W Mn1 N2 101.07(16) . .
O4 Mn1 N2 74.17(15) . .
O3 Mn1 N3 172.53(16) 3_545 3_655
O2 Mn1 N3 88.15(14) 3_545 3_655
O1W Mn1 N3 85.55(17) . 3_655
O4 Mn1 N3 84.03(16) . 3_655
N2 Mn1 N3 94.36(14) . 3_655
C5 N2 C3 106.0(4) . .
C5 N2 Mn1 144.6(4) . .
C3 N2 Mn1 108.9(3) . .
C4 O3 Mn1 131.1(3) . 3
C3 C2 N1 104.7(4) . .
C3 C2 C1 137.5(5) . .
N1 C2 C1 117.7(4) . .
C5 N1 C2 108.9(4) . .
C5 N1 H1A 125.5 . .
C2 N1 H1A 125.5 . .
Mn1 O1W H1WB 136(3) . .
Mn1 O1W H1WA 115(4) . .
H1WB O1W H1WA 104(5) . .
C4 O4 Mn1 113.8(3) . .
C10 N3 C9 117.4(5) . .
C10 N3 Mn1 124.7(4) . 3_645
C9 N3 Mn1 116.7(4) . 3_645
O1 C1 O2 125.3(5) . .
O1 C1 C2 115.2(5) . .
O2 C1 C2 119.5(5) . .
C7 C6 C10 117.0(5) . .
C7 C6 C5 121.4(5) . .
C10 C6 C5 121.7(5) . .
C8 C7 C6 119.9(6) . .
C8 C7 H7A 120.1 . .
C6 C7 H7A 120.1 . .
O4 C4 O3 124.0(5) . .
O4 C4 C3 116.9(5) . .
O3 C4 C3 119.1(4) . .
C2 C3 N2 110.4(4) . .
C2 C3 C4 130.1(5) . .
N2 C3 C4 118.2(4) . .
N3 C9 C8 123.5(5) . .
N3 C9 H9A 118.3 . .
C8 C9 H9A 118.3 . .
C1 O2 Mn1 133.9(4) . 3
N3 C10 C6 123.7(5) . .
N3 C10 H10A 118.1 . .
C6 C10 H10A 118.1 . .
N2 C5 N1 109.9(4) . .
N2 C5 C6 127.4(5) . .
N1 C5 C6 122.6(5) . .
C7 C8 C9 118.5(5) . .
C7 C8 H8A 120.8 . .
C9 C8 H8A 120.8 . .

loop_
_geom_bond_atom_site_label_1
_geom_bond_atom_site_label_2
_geom_bond_distance
_geom_bond_site_symmetry_2
Mn1 O3 2.138(4) 3_545
Mn1 O2 2.145(4) 3_545
Mn1 O1W 2.162(4) .
Mn1 O4 2.239(4) .
Mn1 N2 2.246(4) .
Mn1 N3 2.329(4) 3_655
N2 C5 1.333(6) .
N2 C3 1.382(6) .
O3 C4 1.260(6) .
O3 Mn1 2.138(4) 3
C2 C3 1.371(6) .
C2 N1 1.379(6) .
C2 C1 1.504(7) .
O1 C1 1.236(6) .
N1 C5 1.359(6) .
N1 H1A 0.8600 .
O1W H1WB 0.93(5) .
O1W H1WA 0.81(5) .
O4 C4 1.251(6) .
N3 C10 1.327(6) .
N3 C9 1.335(6) .
N3 Mn1 2.329(4) 3_645
C1 O2 1.260(6) .
C6 C7 1.399(7) .
C6 C10 1.396(7) .
C6 C5 1.456(7) .
C7 C8 1.360(7) .
C7 H7A 0.9300 .
C4 C3 1.481(6) .
C9 C8 1.385(7) .
C9 H9A 0.9300 .
O2 Mn1 2.145(4) 3
C10 H10A 0.9300 .
C8 H8A 0.9300 .
